data_4001791
loop_
_publ_author_name
'Simon, Q.'
'Dorcet, V.'
'Boullay, P.'
'Demange, V.'
'D\'eputier, S.'
'Bouquet, V.'
'Guilloux-Viry, M.'

_publ_section_title
;
 Nanorods of Potassium Tantalum Niobate Tetragonal Tungsten Bronze Phase
 Grown by Pulsed Laser Deposition
;
_journal_issue 14
_journal_name_full 'Chemistry of Materials'
_journal_page_first 2793
_journal_paper_doi 10.1021/cm401018k
_journal_volume 25
_journal_year 2013
_chemical_formula_moiety 'K5.06 Nb4.724 O30 Ta6.264'
_chemical_formula_sum 'K5.06 Nb4.724 O30 Ta6.264'
_chemical_formula_weight 2250.22
_space_group_IT_number 127
_symmetry_cell_setting tetragonal
_symmetry_Int_Tables_number 127
_symmetry_space_group_name_Hall '-P 4 2ab'
_symmetry_space_group_name_H-M 'P 4/m b m'
_audit_creation_date 13-03-21
_cell_angle_alpha 90.000
_cell_angle_beta 90.000
_cell_angle_gamma 90.000
_cell_formula_units_Z 1
_cell_length_a 12.32(1)
_cell_length_b 12.32(1)
_cell_length_c 3.907(1)
_cell_measurement_reflns_used 333
_cell_measurement_temperature 293(2)
_cell_measurement_theta_max 0.87
_cell_measurement_theta_min 0.13
_cell_measurement_wavelength 0.0196
_cell_volume 593.0(7)
_computing_data_collection 'EXTRAX (Dorcet et al., 2010)'
_computing_data_reduction PSM3
_computing_structure_refinement 'JANA2006 (Petricek et al., 2006)'
_computing_structure_solution 'SIR2008 (Altomare et al., 1999)'
_diffrn_ambient_temperature 293(2)
_diffrn_detector 'CCD plate'
_diffrn_measured_fraction_theta_full 0.267
_diffrn_measured_fraction_theta_max 0.267
_diffrn_measurement_device_type 'TEM FEI Tecnai G2 30'
_diffrn_radiation_type electron
_diffrn_radiation_wavelength 0.0196
_diffrn_reflns_av_R_equivalents 0.0718
_diffrn_reflns_limit_h_max 7
_diffrn_reflns_limit_h_min -15
_diffrn_reflns_limit_k_max 8
_diffrn_reflns_limit_k_min -14
_diffrn_reflns_limit_l_max 5
_diffrn_reflns_limit_l_min -5
_diffrn_reflns_number 333
_diffrn_reflns_theta_full 0.87
_diffrn_reflns_theta_max 0.87
_diffrn_reflns_theta_min 0.13
_exptl_absorpt_coefficient_mu 0.054
_exptl_absorpt_correction_type none
_exptl_crystal_colour colourless
_exptl_crystal_density_diffrn 6.301
_exptl_crystal_description stick
_exptl_crystal_F_000 1974.1805
_exptl_crystal_size_max 0.00055
_exptl_crystal_size_mid 0.00005
_exptl_crystal_size_min 0.00005
_refine_ls_R_factor_all 0.2851
_refine_ls_R_factor_gt 0.2849
_refine_ls_shift/su_max 0.0352
_refine_ls_wR_factor_gt 0.3203
_refine_ls_wR_factor_ref 0.3203
_reflns_number_total 333
_cod_data_source_file cm401018k_si_001.cif
_cod_data_source_block I
_cod_original_cell_volume 593.0(10)
_cod_database_code 4001791

loop_
_symmetry_equiv_pos_site_id
_symmetry_equiv_pos_as_xyz
1 x,y,z
2 -x,-y,z
3 -y,x,z
4 y,-x,z
5 -x+1/2,y+1/2,-z
6 x+1/2,-y+1/2,-z
7 y+1/2,x+1/2,-z
8 -y+1/2,-x+1/2,-z
9 -x,-y,-z
10 x,y,-z
11 y,-x,-z
12 -y,x,-z
13 x+1/2,-y+1/2,z
14 -x+1/2,y+1/2,z
15 -y+1/2,-x+1/2,z
16 y+1/2,x+1/2,z

loop_
_atom_site_label
_atom_site_type_symbol
_atom_site_fract_x
_atom_site_fract_y
_atom_site_fract_z
_atom_site_occupancy
_atom_site_symmetry_multiplicity
_atom_site_Wyckoff_symbol
_atom_site_calc_flag
_atom_site_thermal_displace_type
_atom_site_U_iso_or_equiv
K1 K 0.3180 0.8180 0.5000 1.000 4 h d Uiso 0.01110
K2 K 0.0000 0.0000 0.5000 0.530 2 b d Uiso 0.00960
Nb1 Nb 0.5000 0.0000 0.0000 0.430 2 d d Uiso 0.01730
Ta1 Ta 0.5000 0.0000 0.0000 0.570 2 d d Uiso 0.01730
Nb2 Nb 0.2092 0.0724 0.0000 0.430 8 i d Uiso 0.01840
Ta2 Ta 0.2092 0.0724 0.0000 0.570 8 i d Uiso 0.01840
Nb3 Nb 0.3742 0.1258 0.5000 0.106 4 h d Uiso 0.11790
Ta3 Ta 0.3742 0.1258 0.5000 0.141 4 h d Uiso 0.11790
O1 O 0.0562 0.1307 0.0000 1.000 8 i d Uiso 0.02000
O2 O 0.1986 0.0969 0.5000 1.000 8 j d Uiso 0.02000
O3 O 0.5000 0.0000 0.5000 1.000 2 c d Uiso 0.02000
O4 O 0.2959 0.2041 0.0000 1.000 4 g d Uiso 0.02000
O5 O 0.5076 -0.1769 0.0000 1.000 8 i d Uiso 0.02000

loop_
_atom_type_symbol
_atom_type_oxidation_number
_atom_type_radius_bond
Nb +5 0.64
Ta +5 0.64
O -2 1.35
K +1 1.64
